data_1008107
loop_
_publ_author_name
'Spinat, P'
'Fruchart, R'
'Kabbani, M'
'Herpin, P'

_publ_section_title 'Structure de Mn~5~ Si C'
_journal_coden_ASTM BUFCAE
_journal_name_full
;
Bulletin de la Societe Francaise de Mineralogie et de Cristallographie
(72,1949-100,1977)
;
_journal_page_first 171
_journal_page_last 184
_journal_volume 93
_journal_year 1970
_chemical_formula_structural 'Mn5 Si C'
_chemical_formula_sum 'C Mn5 Si'
_chemical_name_systematic 'Manganese silicide carbide (5/1/1)'
_space_group_IT_number 36
_symmetry_cell_setting orthorhombic
_symmetry_Int_Tables_number 36
_symmetry_space_group_name_Hall 'C 2c -2'
_symmetry_space_group_name_H-M 'C m c 21'
_cell_angle_alpha 90
_cell_angle_beta 90
_cell_angle_gamma 90
_cell_formula_units_Z 8
_cell_length_a 10.198
_cell_length_b 8.035
_cell_length_c 7.63
_cell_volume 625.2
_exptl_crystal_density_meas 6.62
_refine_ls_R_factor_all 0.063
_cod_depositor_comments
;
 Correcting the summary chemical formula by changing it from 'Mn5 Si'
 to 'C Mn5 Si'.

 Antanas Vaitkus,
 2018-07-07
;
_cod_database_code 1008107

loop_
_symmetry_equiv_pos_as_xyz
x,y,z
-x,y,z
-x,-y,1/2+z
x,-y,1/2+z
1/2+x,1/2+y,z
1/2-x,1/2+y,z
1/2-x,1/2-y,1/2+z
1/2+x,1/2-y,1/2+z

loop_
_atom_site_label
_atom_site_type_symbol
_atom_site_symmetry_multiplicity
_atom_site_Wyckoff_symbol
_atom_site_fract_x
_atom_site_fract_y
_atom_site_fract_z
_atom_site_occupancy
_atom_site_attached_hydrogens
_atom_site_calc_flag
Mn1 Mn0 8 b 0.1478 0.3352 0.381 1. 0 d
Mn2 Mn0 4 a 0. 0.4546 0.6769 1. 0 d
Mn3 Mn0 4 a 0. 0.1386 0.1861 1. 0 d
Mn4 Mn0 8 b 0.1252 0.0056 0.4389 1. 0 d
Mn5 Mn0 8 b 0.1211 0.1796 0.6894 1. 0 d
Mn6 Mn0 8 b 0.1469 0.3408 0. 1. 0 d
Si1 Si0 8 b 0.252 0.0782 0.1869 1. 0 d
C1 C0 4 a 0. 0.188 0.47 1. 0 d
C2 C0 4 a 0. 0.188 0.906 1. 0 d

loop_
_atom_type_symbol
_atom_type_oxidation_number
Mn0 0.000
Si0 0.000
C0 0.000
